data_7721151
loop_
_publ_author_name
'Saha, Koushik'
'Jana, Sudeep Ranjan'
'Das, Pubali'
'Dutta, Basudeb'
'Banerjee, Mrinmayee'
'Naskar, Sudip'
'Jana, Narayan Ch'
'Hossain, Sekh Sagir'
'Bera, Bijoy'
'Sinha, Chittaranjan'

_publ_section_title
;
 Synthesis and characterization of honeycomb-like carboxylate-bridged
 dimeric Cu(II) and Zn(II)-based coordination polymers with a pyridyl
 Schiff base linker: dye sorption and Schottky device applications.
;
_journal_name_full 'Dalton transactions (Cambridge, England : 2003)'
_journal_paper_doi 10.1039/d6dt01113f
_journal_year 2026
_chemical_formula_moiety 'C56 H70 N4 O8 Zn2'
_chemical_formula_sum 'C56 H70 N4 O8 Zn2'
_chemical_formula_weight 1057.90
_space_group_crystal_system triclinic
_space_group_IT_number 2
_space_group_name_Hall '-P 1'
_space_group_name_H-M_alt 'P -1'
_atom_sites_solution_hydrogens geom
_atom_sites_solution_primary dual
_audit_creation_date 2026-04-14
_audit_creation_method
;
Olex2 1.5
(compiled 2024.02.16 svn.r378c4104 for OlexSys, GUI svn.r6928)
;
_audit_update_record
;
2026-05-11 deposited with the CCDC.	2026-06-05 downloaded from the CCDC.
;
_cell_angle_alpha 108.249(3)
_cell_angle_beta 105.185(3)
_cell_angle_gamma 93.385(3)
_cell_formula_units_Z 2
_cell_length_a 11.5391(4)
_cell_length_b 13.6643(5)
_cell_length_c 17.8677(6)
_cell_measurement_reflns_used 22002
_cell_measurement_temperature 293(2)
_cell_measurement_theta_max 26.3640
_cell_measurement_theta_min 1.8250
_cell_volume 2551.39(17)
_computing_cell_refinement 'CrysAlisPro 1.171.42.49 (Rigaku OD, 2022)'
_computing_data_collection 'CrysAlisPro 1.171.42.49 (Rigaku OD, 2022)'
_computing_data_reduction 'CrysAlisPro 1.171.42.49 (Rigaku OD, 2022)'
_computing_molecular_graphics 'Olex2 1.5 (Dolomanov et al., 2009)'
_computing_publication_material 'Olex2 1.5 (Dolomanov et al., 2009)'
_computing_structure_refinement 'SHELXL 2016/6 (Sheldrick, 2015)'
_computing_structure_solution 'SHELXT 2014/5 (Sheldrick, 2014)'
_diffrn_ambient_temperature 293(2)
_diffrn_detector_area_resol_mean 5.8140
_diffrn_detector_type 'Pilatus 200K'
_diffrn_measured_fraction_theta_full 0.998
_diffrn_measured_fraction_theta_max 0.997
_diffrn_measurement_details
;
List of Runs (angles in degrees, time in seconds):

  # Type    Start    End  Width  t~exp~   \w     \q     \k     \f   Frames
#--------------------------------------------------------------------------
  1  \w    -63.00   6.00   0.50    0.70    --    3.35 -33.00-155.00  138
  2  \w     29.00  55.00   0.50    0.70    --    3.35  33.00   2.00   52
  3  \w     28.00  53.00   0.50    0.70    --   -4.29  33.00   2.00   50
  4  \w    -61.00 -36.00   0.50    0.70    --   -4.29 -33.00-155.00   50
  5  \w      5.00  31.00   0.50    0.70    --    3.35  57.00  30.00   52
  6  \w    -10.00  19.00   0.50    0.70    --    3.35 -77.00 -60.00   58
  7  \w    -63.00   7.00   0.50    0.70    --    3.35 -38.00  90.00  140
  8  \w      4.00  38.00   0.50    0.70    --    3.35 -99.00-180.00   68
  9  \w      1.00  72.00   0.50    0.70    --    3.35  19.00  60.00  142
 10  \w    -15.00  25.00   0.50    0.70    --    3.35 -99.00  30.00   80
 11  \w    -13.00  37.00   0.50    0.70    --    3.35 -99.00 150.00  100
 12  \w    -42.00  19.00   0.50    0.70    --   -4.29 -77.00   0.00  122
 13  \w    -41.00  17.00   0.50    0.70    --   -4.29 -77.00 150.00  116
 14  \w    -42.00  18.00   0.50    0.70    --   -4.29 -77.00 -90.00  120
;
_diffrn_measurement_device 'four-circle diffractometer'
_diffrn_measurement_device_type 'SuperNova, Dual, Cu at home/near, Pilatus 200K'
_diffrn_measurement_method '\w scans'
_diffrn_radiation_type MoK\a
_diffrn_radiation_wavelength 0.71073
_diffrn_reflns_av_R_equivalents 0.0662
_diffrn_reflns_av_unetI/netI 0.0516
_diffrn_reflns_Laue_measured_fraction_full 0.998
_diffrn_reflns_Laue_measured_fraction_max 0.997
_diffrn_reflns_limit_h_max 14
_diffrn_reflns_limit_h_min -14
_diffrn_reflns_limit_k_max 17
_diffrn_reflns_limit_k_min -17
_diffrn_reflns_limit_l_max 22
_diffrn_reflns_limit_l_min -22
_diffrn_reflns_number 49328
_diffrn_reflns_point_group_measured_fraction_full 0.998
_diffrn_reflns_point_group_measured_fraction_max 0.997
_diffrn_reflns_theta_full 25.242
_diffrn_reflns_theta_max 26.372
_diffrn_reflns_theta_min 1.588
_exptl_absorpt_coefficient_mu 0.999
_exptl_absorpt_correction_T_max 1.00000
_exptl_absorpt_correction_T_min 0.79306
_exptl_absorpt_correction_type multi-scan
_exptl_absorpt_process_details
;
CrysAlisPro 1.171.42.49 (Rigaku Oxford Diffraction, 2022)
Empirical absorption correction using spherical harmonics,
implemented in SCALE3 ABSPACK scaling algorithm.
;
_exptl_crystal_colour 'light yellow'
_exptl_crystal_density_diffrn 1.377
_exptl_crystal_description block
_exptl_crystal_F_000 1116
_exptl_crystal_size_max 0.16
_exptl_crystal_size_mid 0.14
_exptl_crystal_size_min 0.12
_refine_diff_density_max 0.506
_refine_diff_density_min -0.380
_refine_diff_density_rms 0.071
_refine_ls_extinction_method none
_refine_ls_goodness_of_fit_ref 1.080
_refine_ls_hydrogen_treatment constr
_refine_ls_matrix_type full
_refine_ls_number_parameters 712
_refine_ls_number_reflns 10420
_refine_ls_number_restraints 405
_refine_ls_restrained_S_all 1.061
_refine_ls_R_factor_all 0.0466
_refine_ls_R_factor_gt 0.0359
_refine_ls_shift/su_max 0.001
_refine_ls_shift/su_mean 0.000
_refine_ls_structure_factor_coef Fsqd
_refine_ls_weighting_details 'w=1/[\s^2^(Fo^2^)+(0.0344P)^2^+0.9555P] where P=(Fo^2^+2Fc^2^)/3'
_refine_ls_weighting_scheme calc
_refine_ls_wR_factor_gt 0.0846
_refine_ls_wR_factor_ref 0.0894
_reflns_Friedel_coverage 0.000
_reflns_number_gt 8579
_reflns_number_total 10420
_reflns_threshold_expression 'I > 2\s(I)'
_cod_data_source_file d6dt01113f2.cif
_cod_data_source_block cp-2
_cod_original_cell_volume 2551.38(16)
_cod_database_code 7721151
_shelx_shelxl_version_number 2016/6
_shelx_space_group_comment
;
The symmetry employed for this shelxl refinement is uniquely defined
by the following loop, which should always be used as a source of
symmetry information in preference to the above space-group names.
They are only intended as comments.
;
_shelx_estimated_absorpt_t_max 0.890
_shelx_estimated_absorpt_t_min 0.856
_olex2_refinement_description
;
1. Fixed Uiso
 At 1.2 times of:
  All C(H) groups, All C(H,H) groups
2. Restrained distances
 C47-C48 \\sim C47-C48A
 with sigma of 0.02
 C47-C49 \\sim C47-C49A
 with sigma of 0.02
 C47-C50 \\sim C47-C50A
 with sigma of 0.02
 C55-C56 \\sim C55A-C56A
 with sigma of 0.02
 C55-C53 \\sim C55A-C53A
 with sigma of 0.02
 C56-C57 \\sim C56A-C57A
 with sigma of 0.02
 C56-C48 \\sim C56A-C48A
 with sigma of 0.02
 C57-C51 \\sim C57A-C51A
 with sigma of 0.02
 C51-C52 \\sim C51A-C52A
 with sigma of 0.02
 C51-C50 \\sim C51A-C50A
 with sigma of 0.02
 C53-C52 \\sim C53A-C52A
 with sigma of 0.02
 C53-C49 \\sim C53A-C49A
 with sigma of 0.02
 C47-C56 \\sim C47-C56A
 with sigma of 0.04
 C47-C51 \\sim C47-C51A
 with sigma of 0.04
 C47-C53 \\sim C47-C53A
 with sigma of 0.04
 C55-C57 \\sim C55A-C57A
 with sigma of 0.04
 C55-C52 \\sim C55A-C52A
 with sigma of 0.04
 C55-C48 \\sim C55A-C48A
 with sigma of 0.04
 C55-C49 \\sim C55A-C49A
 with sigma of 0.04
 C56-C51 \\sim C56A-C51A
 with sigma of 0.04
 C56-C53 \\sim C56A-C53A
 with sigma of 0.04
 C57-C52 \\sim C57A-C52A
 with sigma of 0.04
 C57-C48 \\sim C57A-C48A
 with sigma of 0.04
 C57-C50 \\sim C57A-C50A
 with sigma of 0.04
 C51-C53 \\sim C51A-C53A
 with sigma of 0.04
 C52-C49 \\sim C52A-C49A
 with sigma of 0.04
 C52-C50 \\sim C52A-C50A
 with sigma of 0.04
3. Uiso/Uaniso restraints and constraints
C50A \\sim C50 \\sim C51A \\sim C52 \\sim C57A \\sim C51 \\sim C56A \\sim C57
\\sim C55A \\sim C56 \\sim C53A \\sim C55 \\sim C48 \\sim C49A \\sim C49 \\sim
C53 \\sim C52A \\sim C48A: within 1.7A with sigma of 0.02 and sigma for
terminal atoms of 0.04 within 1.7A
4. Rigid body (RIGU) restrains
 C50, C48A, C51, C56A, C57, C57A, C55A, C56, C52, C51A, C53, C52A, C55, C53A,
 C49, C50A, C49A, C48
 with sigma for 1-2 distances of 0.002 and sigma for 1-3 distances of 0.002
5. Others
 Fixed Sof: C55(0.8) H55A(0.8) H55B(0.8) C56(0.8) H56(0.8) C57(0.8) H57A(0.8)
 H57B(0.8) C51(0.8) H51(0.8) C53(0.8) H53(0.8) C52(0.8) H52A(0.8) H52B(0.8)
 C48(0.8) H48A(0.8) H48B(0.8) C49(0.8) H49A(0.8) H49B(0.8) C50(0.8) H50A(0.8)
 H50B(0.8) C49A(0.2) H49C(0.2) H49D(0.2) C50A(0.2) H50C(0.2) H50D(0.2)
 C52A(0.2) H52C(0.2) H52D(0.2) C51A(0.2) H51A(0.2) C57A(0.2) H57C(0.2)
 H57D(0.2) C56A(0.2) H56A(0.2) C53A(0.2) H53A(0.2) C55A(0.2) H55C(0.2)
 H55D(0.2) C48A(0.2) H48C(0.2) H48D(0.2)
6.a Ternary CH refined with riding coordinates:
 C29(H29), C33(H33), C40(H40), C44(H44), C31(H31), C42(H42), C20(H20),
 C18(H18), C56(H56), C22(H22), C51(H51), C53(H53), C51A(H51A), C56A(H56A),
 C53A(H53A)
6.b Secondary CH2 refined with riding coordinates:
 C39(H39A,H39B), C27(H27A,H27B), C37(H37A,H37B), C38(H38A,H38B), C34(H34A,
 H34B), C26(H26A,H26B), C45(H45A,H45B), C28(H28A,H28B), C43(H43A,H43B),
 C41(H41A,H41B), C32(H32A,H32B), C30(H30A,H30B), C19(H19A,H19B), C17(H17A,H17B),
  C16(H16A,H16B), C55(H55A,H55B), C15(H15A,H15B), C21(H21A,H21B), C23(H23A,
 H23B), C57(H57A,H57B), C52(H52A,H52B), C48(H48A,H48B), C49(H49A,H49B),
 C50(H50A,H50B), C49A(H49C,H49D), C50A(H50C,H50D), C52A(H52C,H52D), C57A(H57C,
 H57D), C55A(H55C,H55D), C48A(H48C,H48D)
6.c Aromatic/amide H refined with riding coordinates:
 C5(H5), C10(H10), C12(H12), C11(H11), C7(H7), C6(H6), C3(H3), C1(H1), C2(H2),
 C9(H9)
;
_olex2_submission_special_instructions 'No special instructions were received'
_oxdiff_exptl_absorpt_empirical_details
;
Empirical correction (ABSPACK) includes:
- Absorption correction using spherical harmonics
- Frame scaling
;

loop_
_space_group_symop_operation_xyz
'x, y, z'
'-x, -y, -z'

loop_
_atom_site_label
_atom_site_type_symbol
_atom_site_fract_x
_atom_site_fract_y
_atom_site_fract_z
_atom_site_U_iso_or_equiv
_atom_site_adp_type
_atom_site_occupancy
_atom_site_site_symmetry_order
_atom_site_calc_flag
_atom_site_refinement_flags_posn
_atom_site_refinement_flags_adp
_atom_site_refinement_flags_occupancy
_atom_site_disorder_assembly
_atom_site_disorder_group
Zn2 Zn 0.46291(2) 0.51868(2) 0.07260(2) 0.01309(7) Uani 1 1 d . . . . .
Zn1 Zn 0.46637(2) 0.09777(2) 0.54123(2) 0.01306(7) Uani 1 1 d . . . . .
O4 O 0.68256(13) 0.00425(12) 0.47702(10) 0.0220(3) Uani 1 1 d . . . . .
O8 O 0.64760(14) 0.41852(14) 0.00490(9) 0.0254(4) Uani 1 1 d . . . . .
O2 O 0.58077(14) -0.08310(12) 0.58257(9) 0.0229(3) Uani 1 1 d . . . . .
O1 O 0.53625(15) 0.07042(12) 0.64910(9) 0.0240(4) Uani 1 1 d . . . . .
O6 O 0.40895(14) 0.35210(12) -0.11284(9) 0.0228(3) Uani 1 1 d . . . . .
O7 O 0.60138(14) 0.44959(13) 0.12307(9) 0.0241(4) Uani 1 1 d . . . . .
O3 O 0.63555(13) 0.15526(12) 0.54583(9) 0.0227(3) Uani 1 1 d . . . . .
O5 O 0.36322(14) 0.37786(12) 0.00546(9) 0.0253(4) Uani 1 1 d . . . . .
N4 N 0.38088(15) 0.56039(13) 0.16357(10) 0.0134(4) Uani 1 1 d . . . . .
N1 N 0.40711(15) 0.23646(13) 0.58514(10) 0.0136(4) Uani 1 1 d . . . . .
N3 N 0.32698(17) 0.50086(15) 0.40228(11) 0.0212(4) Uani 1 1 d . . . . .
N2 N 0.34696(18) 0.42776(15) 0.44321(11) 0.0221(4) Uani 1 1 d . . . . .
C8 C 0.34609(18) 0.53649(16) 0.28329(12) 0.0141(4) Uani 1 1 d . . . . .
C4 C 0.35251(18) 0.39578(16) 0.56738(12) 0.0139(4) Uani 1 1 d . . . . .
C5 C 0.39139(18) 0.29950(16) 0.54064(12) 0.0145(4) Uani 1 1 d . . . . .
H5 H 0.406913 0.278528 0.489891 0.017 Uiso 1 1 calc R U . . .
C24 C 0.70240(18) 0.10180(17) 0.50899(12) 0.0147(4) Uani 1 1 d . . . . .
C10 C 0.3036(2) 0.69087(17) 0.25290(13) 0.0186(5) Uani 1 1 d . . . . .
H10 H 0.276076 0.754968 0.265171 0.022 Uiso 1 1 calc R U . . .
C12 C 0.38160(18) 0.50327(16) 0.21194(12) 0.0150(4) Uani 1 1 d . . . . .
H12 H 0.406943 0.438410 0.197336 0.018 Uiso 1 1 calc R U . . .
C11 C 0.34090(19) 0.65265(17) 0.18299(12) 0.0173(4) Uani 1 1 d . . . . .
H11 H 0.338186 0.691946 0.148619 0.021 Uiso 1 1 calc R U . . .
C7 C 0.35540(19) 0.47178(17) 0.33535(12) 0.0176(4) Uani 1 1 d . . . . .
H7 H 0.382676 0.407969 0.319237 0.021 Uiso 1 1 calc R U . . .
C6 C 0.33445(19) 0.46118(17) 0.51521(13) 0.0173(4) Uani 1 1 d . . . . .
H6 H 0.313813 0.527231 0.534781 0.021 Uiso 1 1 calc R U . . .
C3 C 0.33179(18) 0.42667(16) 0.64394(13) 0.0157(4) Uani 1 1 d . . . . .
H3 H 0.307057 0.490845 0.663944 0.019 Uiso 1 1 calc R U . . .
C36 C 0.24554(18) 0.23650(16) -0.11155(12) 0.0147(4) Uani 1 1 d . . . . .
C13 C 0.56813(18) -0.01728(17) 0.64573(12) 0.0164(4) Uani 1 1 d . . . . .
C1 C 0.38554(17) 0.26715(16) 0.65906(12) 0.0139(4) Uani 1 1 d . . . . .
H1 H 0.396297 0.223117 0.690028 0.017 Uiso 1 1 calc R U . . .
C2 C 0.34810(18) 0.36154(16) 0.69035(12) 0.0145(4) Uani 1 1 d . . . . .
H2 H 0.334113 0.381002 0.741582 0.017 Uiso 1 1 calc R U . . .
C9 C 0.30754(19) 0.63333(17) 0.30383(12) 0.0164(4) Uani 1 1 d . . . . .
H9 H 0.284661 0.658824 0.351686 0.020 Uiso 1 1 calc R U . . .
C39 C 0.21715(19) 0.19793(18) -0.20615(12) 0.0187(5) Uani 1 1 d . . . . .
H39A H 0.193089 0.253796 -0.226651 0.022 Uiso 1 1 calc R U . . .
H39B H 0.289332 0.177645 -0.221209 0.022 Uiso 1 1 calc R U . . .
C25 C 0.81436(18) 0.16139(16) 0.50344(12) 0.0140(4) Uani 1 1 d . . . . .
C14 C 0.59096(19) -0.04436(17) 0.72497(12) 0.0159(4) Uani 1 1 d . . . . .
C27 C 0.87611(19) 0.09046(17) 0.44573(13) 0.0181(5) Uani 1 1 d . . . . .
H27A H 0.899508 0.033578 0.465085 0.022 Uiso 1 1 calc R U . . .
H27B H 0.819579 0.060896 0.390649 0.022 Uiso 1 1 calc R U . . .
C37 C 0.12962(19) 0.26617(17) -0.08835(13) 0.0185(5) Uani 1 1 d . . . . .
H37A H 0.146834 0.289784 -0.028845 0.022 Uiso 1 1 calc R U . . .
H37B H 0.103725 0.322940 -0.107101 0.022 Uiso 1 1 calc R U . . .
C29 C 0.8912(2) 0.31366(18) 0.46925(14) 0.0217(5) Uani 1 1 d . . . . .
H29 H 0.867351 0.370562 0.449014 0.026 Uiso 1 1 calc R U . . .
C35 C 0.34716(19) 0.32943(17) -0.07037(13) 0.0168(4) Uani 1 1 d . . . . .
C38 C 0.28495(19) 0.14690(17) -0.08060(13) 0.0187(5) Uani 1 1 d . . . . .
H38A H 0.357867 0.127030 -0.094735 0.022 Uiso 1 1 calc R U . . .
H38B H 0.303344 0.169979 -0.021031 0.022 Uiso 1 1 calc R U . . .
C34 C 0.9520(2) 0.24145(19) 0.41155(14) 0.0240(5) Uani 1 1 d . . . . .
H34A H 0.895966 0.213153 0.356210 0.029 Uiso 1 1 calc R U . . .
H34B H 1.023245 0.280602 0.409461 0.029 Uiso 1 1 calc R U . . .
C33 C 0.98871(19) 0.15271(18) 0.44312(13) 0.0206(5) Uani 1 1 d . . . . .
H33 H 1.027234 0.106533 0.406029 0.025 Uiso 1 1 calc R U . . .
C46 C 0.66847(19) 0.41813(17) 0.07740(13) 0.0175(4) Uani 1 1 d . . . . .
C40 C 0.11483(19) 0.10484(18) -0.24513(13) 0.0202(5) Uani 1 1 d . . . . .
H40 H 0.097174 0.081125 -0.305260 0.024 Uiso 1 1 calc R U . . .
C26 C 0.90649(18) 0.20681(17) 0.59040(12) 0.0174(4) Uani 1 1 d . . . . .
H26A H 0.868929 0.251423 0.628129 0.021 Uiso 1 1 calc R U . . .
H26B H 0.930681 0.150559 0.610366 0.021 Uiso 1 1 calc R U . . .
C45 C 0.00036(19) 0.13661(19) -0.22207(13) 0.0222(5) Uani 1 1 d . . . . .
H45A H -0.065070 0.077889 -0.247861 0.027 Uiso 1 1 calc R U . . .
H45B H -0.025098 0.192864 -0.241656 0.027 Uiso 1 1 calc R U . . .
C28 C 0.77831(19) 0.25160(17) 0.47251(13) 0.0171(4) Uani 1 1 d . . . . .
H28A H 0.720086 0.224024 0.417943 0.020 Uiso 1 1 calc R U . . .
H28B H 0.740183 0.297329 0.509213 0.020 Uiso 1 1 calc R U . . .
C44 C 0.02784(19) 0.17239(18) -0.12780(13) 0.0209(5) Uani 1 1 d . . . . .
H44 H -0.045320 0.192407 -0.112713 0.025 Uiso 1 1 calc R U . . .
C43 C 0.0686(2) 0.08394(18) -0.09670(14) 0.0227(5) Uani 1 1 d . . . . .
H43A H 0.004326 0.024309 -0.121136 0.027 Uiso 1 1 calc R U . . .
H43B H 0.085291 0.106577 -0.037262 0.027 Uiso 1 1 calc R U . . .
C31 C 1.01841(19) 0.26977(18) 0.58760(13) 0.0221(5) Uani 1 1 d . . . . .
H31 H 1.075924 0.298803 0.643154 0.027 Uiso 1 1 calc R U . . .
C42 C 0.1833(2) 0.05276(18) -0.11989(14) 0.0228(5) Uani 1 1 d . . . . .
H42 H 0.209168 -0.004062 -0.100137 0.027 Uiso 1 1 calc R U . . .
C41 C 0.1542(2) 0.01626(18) -0.21413(14) 0.0240(5) Uani 1 1 d . . . . .
H41A H 0.225569 -0.005232 -0.229865 0.029 Uiso 1 1 calc R U . . .
H41B H 0.089700 -0.043180 -0.239084 0.029 Uiso 1 1 calc R U . . .
C32 C 1.07933(19) 0.19866(18) 0.52972(14) 0.0226(5) Uani 1 1 d . . . . .
H32A H 1.105149 0.142898 0.549848 0.027 Uiso 1 1 calc R U . . .
H32B H 1.150523 0.238248 0.527913 0.027 Uiso 1 1 calc R U . . .
C47 C 0.78441(19) 0.37931(17) 0.11353(12) 0.0160(4) Uani 1 1 d D . . . .
C30 C 0.9808(2) 0.35876(18) 0.55631(14) 0.0237(5) Uani 1 1 d . . . . .
H30A H 1.052004 0.399191 0.555311 0.028 Uiso 1 1 calc R U . . .
H30B H 0.942935 0.404644 0.593109 0.028 Uiso 1 1 calc R U . . .
C19 C 0.7479(2) -0.0932(2) 0.86338(15) 0.0293(6) Uani 1 1 d . . . . .
H19A H 0.823516 -0.093159 0.849225 0.035 Uiso 1 1 calc R U . . .
H19B H 0.761650 -0.108947 0.914023 0.035 Uiso 1 1 calc R U . . .
C20 C 0.7087(2) 0.0136(2) 0.87638(14) 0.0275(5) Uani 1 1 d . . . . .
H20 H 0.771930 0.066575 0.920775 0.033 Uiso 1 1 calc R U . . .
C18 C 0.6509(3) -0.1757(2) 0.79488(15) 0.0343(6) Uani 1 1 d . . . . .
H18 H 0.676417 -0.244430 0.787172 0.041 Uiso 1 1 calc R U . . .
C17 C 0.6308(3) -0.1511(2) 0.71414(14) 0.0315(6) Uani 1 1 d . . . . .
H17A H 0.705584 -0.152085 0.698945 0.038 Uiso 1 1 calc R U . . .
H17B H 0.569029 -0.204124 0.670033 0.038 Uiso 1 1 calc R U . . .
C16 C 0.6881(2) 0.03852(19) 0.79577(14) 0.0248(5) Uani 1 1 d . . . . .
H16A H 0.662492 0.106468 0.803739 0.030 Uiso 1 1 calc R U . . .
H16B H 0.763691 0.040800 0.781773 0.030 Uiso 1 1 calc R U . . .
C55 C 0.9623(3) 0.3601(4) 0.2570(2) 0.0267(8) Uani 0.8 1 d D U P A 1
H55A H 0.925796 0.392803 0.299827 0.032 Uiso 0.8 1 calc R U P A 1
H55B H 1.036555 0.338081 0.282232 0.032 Uiso 0.8 1 calc R U P A 1
C15 C 0.4725(2) -0.0430(2) 0.74990(15) 0.0333(6) Uani 1 1 d . . . . .
H15A H 0.408484 -0.094391 0.706270 0.040 Uiso 1 1 calc R U . . .
H15B H 0.447433 0.025066 0.757724 0.040 Uiso 1 1 calc R U . . .
C56 C 0.8742(3) 0.2647(3) 0.1918(2) 0.0243(7) Uani 0.8 1 d D U P A 1
H56 H 0.856377 0.214271 0.217521 0.029 Uiso 0.8 1 calc R U P A 1
C21 C 0.5912(2) 0.0141(2) 0.89878(15) 0.0383(7) Uani 1 1 d . . . . .
H21A H 0.566227 0.082218 0.906718 0.046 Uiso 1 1 calc R U . . .
H21B H 0.603523 0.000231 0.950114 0.046 Uiso 1 1 calc R U . . .
C23 C 0.5316(3) -0.1753(2) 0.81701(17) 0.0457(8) Uani 1 1 d . . . . .
H23A H 0.468859 -0.227019 0.772596 0.055 Uiso 1 1 calc R U . . .
H23B H 0.541947 -0.193175 0.866533 0.055 Uiso 1 1 calc R U . . .
C57 C 0.9330(3) 0.2147(3) 0.1247(2) 0.0273(8) Uani 0.8 1 d D U P A 1
H57A H 1.007249 0.191721 0.148709 0.033 Uiso 0.8 1 calc R U P A 1
H57B H 0.878301 0.154114 0.083352 0.033 Uiso 0.8 1 calc R U P A 1
C22 C 0.4931(2) -0.0679(3) 0.83119(17) 0.0416(7) Uani 1 1 d . . . . .
H22 H 0.417515 -0.067646 0.846489 0.050 Uiso 1 1 calc R U . . .
C51 C 0.9619(3) 0.2916(3) 0.0841(2) 0.0253(8) Uani 0.8 1 d D U P A 1
H51 H 0.999255 0.258415 0.041113 0.030 Uiso 0.8 1 calc R U P A 1
C53 C 0.9921(3) 0.4385(3) 0.2172(2) 0.0243(8) Uani 0.8 1 d D U P A 1
H53 H 1.048599 0.499016 0.259012 0.029 Uiso 0.8 1 calc R U P A 1
C52 C 1.0493(3) 0.3861(3) 0.1496(2) 0.0266(8) Uani 0.8 1 d D U P A 1
H52A H 1.068647 0.435593 0.124156 0.032 Uiso 0.8 1 calc R U P A 1
H52B H 1.124310 0.364056 0.173625 0.032 Uiso 0.8 1 calc R U P A 1
C48 C 0.7564(2) 0.3002(2) 0.15344(17) 0.0213(6) Uani 0.8 1 d D U P A 1
H48A H 0.700237 0.240466 0.112170 0.026 Uiso 0.8 1 calc R U P A 1
H48B H 0.718499 0.331777 0.195769 0.026 Uiso 0.8 1 calc R U P A 1
C49 C 0.8735(2) 0.4732(2) 0.17903(16) 0.0208(6) Uani 0.8 1 d D U P A 1
H49A H 0.837017 0.506361 0.221832 0.025 Uiso 0.8 1 calc R U P A 1
H49B H 0.890821 0.523818 0.154041 0.025 Uiso 0.8 1 calc R U P A 1
C50 C 0.8439(2) 0.3276(2) 0.04592(16) 0.0201(6) Uani 0.8 1 d D U P A 1
H50A H 0.788117 0.268194 0.003837 0.024 Uiso 0.8 1 calc R U P A 1
H50B H 0.861703 0.377040 0.020062 0.024 Uiso 0.8 1 calc R U P A 1
C49A C 0.8071(9) 0.3982(8) 0.2081(5) 0.0158(19) Uani 0.2 1 d D U P A 2
H49C H 0.813413 0.472034 0.237707 0.019 Uiso 0.2 1 calc R U P A 2
H49D H 0.738937 0.361689 0.215866 0.019 Uiso 0.2 1 calc R U P A 2
C50A C 0.8938(8) 0.4431(8) 0.1067(6) 0.019(2) Uani 0.2 1 d D U P A 2
H50C H 0.883025 0.434929 0.049215 0.023 Uiso 0.2 1 calc R U P A 2
H50D H 0.897178 0.516488 0.136652 0.023 Uiso 0.2 1 calc R U P A 2
C52A C 1.0295(12) 0.4211(12) 0.2317(8) 0.027(3) Uani 0.2 1 d D U P A 2
H52C H 1.035272 0.494466 0.262710 0.033 Uiso 0.2 1 calc R U P A 2
H52D H 1.104917 0.398242 0.253772 0.033 Uiso 0.2 1 calc R U P A 2
C51A C 1.0130(12) 0.4076(11) 0.1415(8) 0.028(2) Uani 0.2 1 d D U P A 2
H51A H 1.081645 0.447557 0.135843 0.034 Uiso 0.2 1 calc R U P A 2
C57A C 1.0047(12) 0.2917(12) 0.0957(10) 0.027(2) Uani 0.2 1 d D U P A 2
H57C H 0.995266 0.280575 0.037908 0.033 Uiso 0.2 1 calc R U P A 2
H57D H 1.079839 0.268512 0.117915 0.033 Uiso 0.2 1 calc R U P A 2
C56A C 0.8998(11) 0.2271(11) 0.1024(8) 0.026(2) Uani 0.2 1 d D U P A 2
H56A H 0.897002 0.153186 0.071932 0.031 Uiso 0.2 1 calc R U P A 2
C53A C 0.9242(12) 0.3590(12) 0.2426(10) 0.025(2) Uani 0.2 1 d D U P A 2
H53A H 0.937074 0.369809 0.301226 0.030 Uiso 0.2 1 calc R U P A 2
C55A C 0.9185(13) 0.2440(10) 0.1951(8) 0.026(2) Uani 0.2 1 d D U P A 2
H55C H 0.851780 0.203352 0.200987 0.031 Uiso 0.2 1 calc R U P A 2
H55D H 0.993309 0.220574 0.217486 0.031 Uiso 0.2 1 calc R U P A 2
C48A C 0.7787(9) 0.2628(7) 0.0696(6) 0.016(2) Uani 0.2 1 d D U P A 2
H48C H 0.761442 0.248666 0.010801 0.020 Uiso 0.2 1 calc R U P A 2
H48D H 0.713459 0.223941 0.078456 0.020 Uiso 0.2 1 calc R U P A 2

loop_
_atom_site_aniso_label
_atom_site_aniso_U_11
_atom_site_aniso_U_22
_atom_site_aniso_U_33
_atom_site_aniso_U_23
_atom_site_aniso_U_13
_atom_site_aniso_U_12
Zn2 0.01379(12) 0.01560(13) 0.01004(12) 0.00346(10) 0.00508(9) 0.00141(9)
Zn1 0.01533(12) 0.01271(13) 0.01426(13) 0.00590(10) 0.00737(9) 0.00476(9)
O4 0.0196(8) 0.0179(8) 0.0314(9) 0.0080(7) 0.0129(7) 0.0028(6)
O8 0.0236(8) 0.0371(10) 0.0205(8) 0.0169(7) 0.0048(7) 0.0097(7)
O2 0.0317(9) 0.0244(9) 0.0144(7) 0.0077(7) 0.0076(6) 0.0088(7)
O1 0.0351(9) 0.0214(9) 0.0192(8) 0.0115(7) 0.0075(7) 0.0096(7)
O6 0.0239(8) 0.0241(9) 0.0183(8) 0.0073(7) 0.0053(6) -0.0075(7)
O7 0.0242(8) 0.0287(9) 0.0184(8) 0.0047(7) 0.0065(6) 0.0136(7)
O3 0.0194(8) 0.0211(8) 0.0259(8) 0.0015(7) 0.0122(7) 0.0021(7)
O5 0.0268(8) 0.0227(9) 0.0196(8) -0.0020(7) 0.0091(7) -0.0073(7)
N4 0.0127(8) 0.0143(9) 0.0127(8) 0.0032(7) 0.0049(7) 0.0003(7)
N1 0.0122(8) 0.0150(9) 0.0149(8) 0.0053(7) 0.0062(7) 0.0016(7)
N3 0.0324(11) 0.0186(10) 0.0211(10) 0.0124(8) 0.0138(8) 0.0094(8)
N2 0.0365(11) 0.0178(10) 0.0215(10) 0.0127(8) 0.0156(8) 0.0105(8)
C8 0.0146(10) 0.0131(10) 0.0139(10) 0.0034(8) 0.0047(8) 0.0000(8)
C4 0.0138(10) 0.0143(10) 0.0142(10) 0.0057(8) 0.0039(8) 0.0021(8)
C5 0.0152(10) 0.0156(11) 0.0142(10) 0.0057(8) 0.0062(8) 0.0021(8)
C24 0.0146(10) 0.0202(12) 0.0101(9) 0.0064(9) 0.0029(8) 0.0047(9)
C10 0.0240(11) 0.0156(11) 0.0190(11) 0.0061(9) 0.0101(9) 0.0072(9)
C12 0.0180(10) 0.0120(10) 0.0146(10) 0.0026(8) 0.0068(8) 0.0020(8)
C11 0.0199(11) 0.0201(11) 0.0158(10) 0.0103(9) 0.0062(8) 0.0050(9)
C7 0.0224(11) 0.0146(11) 0.0177(11) 0.0048(9) 0.0097(9) 0.0040(9)
C6 0.0222(11) 0.0151(11) 0.0197(11) 0.0082(9) 0.0109(9) 0.0073(9)
C3 0.0146(10) 0.0133(10) 0.0193(10) 0.0042(9) 0.0064(8) 0.0041(8)
C36 0.0157(10) 0.0148(11) 0.0143(10) 0.0056(8) 0.0052(8) 0.0004(8)
C13 0.0147(10) 0.0188(11) 0.0140(10) 0.0060(9) 0.0018(8) -0.0009(8)
C1 0.0133(10) 0.0150(10) 0.0154(10) 0.0079(8) 0.0045(8) 0.0005(8)
C2 0.0140(10) 0.0186(11) 0.0113(10) 0.0051(8) 0.0050(8) 0.0007(8)
C9 0.0195(10) 0.0173(11) 0.0138(10) 0.0035(9) 0.0090(8) 0.0043(9)
C39 0.0213(11) 0.0218(12) 0.0150(10) 0.0067(9) 0.0084(9) 0.0022(9)
C25 0.0138(10) 0.0157(11) 0.0121(10) 0.0038(8) 0.0043(8) 0.0029(8)
C14 0.0178(10) 0.0172(11) 0.0136(10) 0.0074(9) 0.0036(8) 0.0032(9)
C27 0.0186(10) 0.0151(11) 0.0199(11) 0.0018(9) 0.0097(9) 0.0025(9)
C37 0.0197(11) 0.0216(12) 0.0146(10) 0.0049(9) 0.0075(8) 0.0027(9)
C29 0.0250(12) 0.0195(12) 0.0260(12) 0.0132(10) 0.0091(10) 0.0051(10)
C35 0.0164(10) 0.0163(11) 0.0174(11) 0.0063(9) 0.0037(8) 0.0025(9)
C38 0.0188(11) 0.0184(11) 0.0191(11) 0.0081(9) 0.0040(9) 0.0021(9)
C34 0.0241(12) 0.0278(13) 0.0221(12) 0.0084(10) 0.0111(9) -0.0003(10)
C33 0.0196(11) 0.0202(12) 0.0223(11) 0.0020(9) 0.0129(9) 0.0030(9)
C46 0.0197(11) 0.0135(11) 0.0173(11) 0.0054(9) 0.0023(9) 0.0005(9)
C40 0.0212(11) 0.0239(12) 0.0119(10) 0.0018(9) 0.0053(9) -0.0009(9)
C26 0.0174(10) 0.0219(12) 0.0107(10) 0.0040(9) 0.0021(8) 0.0049(9)
C45 0.0175(11) 0.0298(13) 0.0157(11) 0.0059(10) 0.0021(9) 0.0003(10)
C28 0.0166(10) 0.0200(11) 0.0163(10) 0.0082(9) 0.0047(8) 0.0050(9)
C44 0.0162(10) 0.0287(13) 0.0166(11) 0.0053(10) 0.0062(8) 0.0005(9)
C43 0.0237(11) 0.0238(12) 0.0195(11) 0.0081(10) 0.0059(9) -0.0074(10)
C31 0.0172(11) 0.0246(12) 0.0166(11) 0.0016(9) -0.0004(9) -0.0023(9)
C42 0.0267(12) 0.0174(12) 0.0244(12) 0.0103(10) 0.0045(10) 0.0006(10)
C41 0.0251(12) 0.0185(12) 0.0244(12) 0.0016(10) 0.0083(10) 0.0002(10)
C32 0.0144(10) 0.0209(12) 0.0325(13) 0.0089(10) 0.0076(9) 0.0018(9)
C47 0.0171(10) 0.0160(11) 0.0169(10) 0.0075(9) 0.0057(8) 0.0043(9)
C30 0.0238(12) 0.0161(11) 0.0273(12) 0.0009(10) 0.0103(10) -0.0012(9)
C19 0.0243(12) 0.0379(15) 0.0297(13) 0.0195(12) 0.0038(10) 0.0089(11)
C20 0.0330(13) 0.0266(13) 0.0178(11) 0.0051(10) 0.0027(10) 0.0014(11)
C18 0.0546(17) 0.0211(13) 0.0264(13) 0.0117(11) 0.0054(12) 0.0089(12)
C17 0.0489(16) 0.0240(13) 0.0210(12) 0.0091(10) 0.0068(11) 0.0080(12)
C16 0.0262(12) 0.0243(13) 0.0221(12) 0.0082(10) 0.0041(10) 0.0017(10)
C55 0.0242(18) 0.0344(18) 0.0205(18) 0.0115(13) 0.0015(14) 0.0074(15)
C15 0.0197(12) 0.0562(18) 0.0297(13) 0.0251(13) 0.0049(10) 0.0007(12)
C56 0.0305(19) 0.0227(17) 0.0257(15) 0.0149(13) 0.0098(13) 0.0081(13)
C21 0.0441(16) 0.0553(19) 0.0231(13) 0.0187(13) 0.0124(12) 0.0239(14)
C23 0.0408(16) 0.0536(19) 0.0368(15) 0.0283(14) -0.0071(12) -0.0230(14)
C57 0.0266(18) 0.0251(17) 0.0297(19) 0.0091(14) 0.0064(15) 0.0102(14)
C22 0.0218(12) 0.076(2) 0.0459(16) 0.0420(16) 0.0159(12) 0.0095(14)
C51 0.0230(18) 0.0314(17) 0.0234(17) 0.0082(13) 0.0101(16) 0.0101(15)
C53 0.0221(17) 0.0224(17) 0.0223(16) 0.0045(12) 0.0006(13) 0.0026(14)
C52 0.0199(17) 0.0325(19) 0.0304(17) 0.0141(14) 0.0079(13) 0.0063(13)
C48 0.0211(13) 0.0220(15) 0.0226(14) 0.0092(12) 0.0074(11) 0.0032(11)
C49 0.0237(14) 0.0168(14) 0.0195(14) 0.0043(11) 0.0047(11) 0.0033(11)
C50 0.0214(13) 0.0214(15) 0.0183(13) 0.0068(11) 0.0067(11) 0.0048(11)
C49A 0.026(4) 0.014(5) 0.012(4) 0.006(4) 0.011(4) 0.006(4)
C50A 0.022(5) 0.021(5) 0.018(4) 0.013(4) 0.006(4) 0.006(4)
C52A 0.025(5) 0.027(5) 0.027(4) 0.012(4) 0.000(4) 0.010(5)
C51A 0.022(5) 0.037(4) 0.032(4) 0.020(4) 0.007(4) 0.014(4)
C57A 0.020(5) 0.040(5) 0.025(5) 0.017(4) 0.001(5) 0.018(4)
C56A 0.027(5) 0.028(5) 0.023(4) 0.008(4) 0.004(4) 0.018(4)
C53A 0.030(5) 0.028(4) 0.019(5) 0.010(3) 0.007(4) 0.012(4)
C55A 0.031(6) 0.024(4) 0.027(4) 0.012(4) 0.007(4) 0.016(4)
C48A 0.020(4) 0.018(5) 0.008(4) 0.000(4) 0.004(3) 0.009(4)

loop_
_atom_type_symbol
_atom_type_description
_atom_type_scat_dispersion_real
_atom_type_scat_dispersion_imag
_atom_type_scat_source
C C 0.0033 0.0016 'International Tables Vol C Tables 4.2.6.8 and 6.1.1.4'
H H 0.0000 0.0000 'International Tables Vol C Tables 4.2.6.8 and 6.1.1.4'
N N 0.0061 0.0033 'International Tables Vol C Tables 4.2.6.8 and 6.1.1.4'
O O 0.0106 0.0060 'International Tables Vol C Tables 4.2.6.8 and 6.1.1.4'
Zn Zn 0.2839 1.4301 'International Tables Vol C Tables 4.2.6.8 and 6.1.1.4'

loop_
_geom_angle_atom_site_label_1
_geom_angle_atom_site_label_2
_geom_angle_atom_site_label_3
_geom_angle
_geom_angle_site_symmetry_1
_geom_angle_site_symmetry_3
_geom_angle_publ_flag
O8 Zn2 Zn2 71.05(4) 2_665 2_665 ?
O6 Zn2 Zn2 81.61(4) 2_665 2_665 ?
O6 Zn2 O8 89.44(7) 2_665 2_665 ?
O6 Zn2 O7 85.57(7) 2_665 . ?
O7 Zn2 Zn2 91.31(4) . 2_665 ?
O7 Zn2 O8 162.21(6) . 2_665 ?
O5 Zn2 Zn2 80.90(4) . 2_665 ?
O5 Zn2 O8 89.16(7) . 2_665 ?
O5 Zn2 O6 161.93(6) . 2_665 ?
O5 Zn2 O7 90.32(7) . . ?
O5 Zn2 N4 99.01(6) . . ?
N4 Zn2 Zn2 167.27(5) . 2_665 ?
N4 Zn2 O8 96.22(7) . 2_665 ?
N4 Zn2 O6 99.05(6) . 2_665 ?
N4 Zn2 O7 101.42(6) . . ?
O4 Zn1 Zn1 78.67(4) 2_656 2_656 ?
O4 Zn1 O2 92.14(7) 2_656 2_656 ?
O4 Zn1 O1 86.22(7) 2_656 . ?
O4 Zn1 N1 100.47(6) 2_656 . ?
O2 Zn1 Zn1 74.55(4) 2_656 2_656 ?
O1 Zn1 Zn1 87.19(4) . 2_656 ?
O1 Zn1 O2 161.62(6) . 2_656 ?
O1 Zn1 N1 100.00(6) . . ?
O3 Zn1 Zn1 82.79(4) . 2_656 ?
O3 Zn1 O4 161.27(6) . 2_656 ?
O3 Zn1 O2 85.39(6) . 2_656 ?
O3 Zn1 O1 90.31(7) . . ?
O3 Zn1 N1 98.26(6) . . ?
N1 Zn1 Zn1 172.71(5) . 2_656 ?
N1 Zn1 O2 98.30(6) . 2_656 ?
C24 O4 Zn1 129.42(13) . 2_656 ?
C46 O8 Zn2 138.99(15) . 2_665 ?
C13 O2 Zn1 133.80(14) . 2_656 ?
C13 O1 Zn1 118.65(13) . . ?
C35 O6 Zn2 124.76(14) . 2_665 ?
C46 O7 Zn2 113.35(14) . . ?
C24 O3 Zn1 123.80(14) . . ?
C35 O5 Zn2 126.59(15) . . ?
C12 N4 Zn2 120.10(13) . . ?
C12 N4 C11 118.83(17) . . ?
C11 N4 Zn2 120.41(14) . . ?
C5 N1 Zn1 119.52(13) . . ?
C5 N1 C1 118.83(18) . . ?
C1 N1 Zn1 121.64(14) . . ?
C7 N3 N2 111.32(18) . . ?
C6 N2 N3 112.45(18) . . ?
C12 C8 C7 119.55(18) . . ?
C12 C8 C9 117.80(19) . . ?
C9 C8 C7 122.59(18) . . ?
C5 C4 C6 120.20(18) . . ?
C3 C4 C5 117.99(19) . . ?
C3 C4 C6 121.81(19) . . ?
N1 C5 C4 122.48(18) . . ?
N1 C5 H5 118.8 . . ?
C4 C5 H5 118.8 . . ?
O4 C24 O3 124.4(2) . . ?
O4 C24 C25 118.67(17) . . ?
O3 C24 C25 116.93(19) . . ?
C11 C10 H10 120.3 . . ?
C9 C10 H10 120.3 . . ?
C9 C10 C11 119.4(2) . . ?
N4 C12 C8 122.82(19) . . ?
N4 C12 H12 118.6 . . ?
C8 C12 H12 118.6 . . ?
N4 C11 C10 121.7(2) . . ?
N4 C11 H11 119.1 . . ?
C10 C11 H11 119.1 . . ?
N3 C7 C8 121.39(19) . . ?
N3 C7 H7 119.3 . . ?
C8 C7 H7 119.3 . . ?
N2 C6 C4 120.19(19) . . ?
N2 C6 H6 119.9 . . ?
C4 C6 H6 119.9 . . ?
C4 C3 H3 120.1 . . ?
C2 C3 C4 119.72(19) . . ?
C2 C3 H3 120.1 . . ?
C39 C36 C37 109.27(17) . . ?
C35 C36 C39 111.52(17) . . ?
C35 C36 C37 110.06(17) . . ?
C35 C36 C38 108.91(17) . . ?
C38 C36 C39 108.59(17) . . ?
C38 C36 C37 108.43(17) . . ?
O2 C13 O1 124.7(2) . . ?
O2 C13 C14 118.50(19) . . ?
O1 C13 C14 116.82(18) . . ?
N1 C1 H1 118.8 . . ?
N1 C1 C2 122.33(19) . . ?
C2 C1 H1 118.8 . . ?
C3 C2 H2 120.7 . . ?
C1 C2 C3 118.66(18) . . ?
C1 C2 H2 120.7 . . ?
C8 C9 H9 120.3 . . ?
C10 C9 C8 119.41(19) . . ?
C10 C9 H9 120.3 . . ?
C36 C39 H39A 109.7 . . ?
C36 C39 H39B 109.7 . . ?
H39A C39 H39B 108.2 . . ?
C40 C39 C36 109.93(17) . . ?
C40 C39 H39A 109.7 . . ?
C40 C39 H39B 109.7 . . ?
C24 C25 C27 111.90(17) . . ?
C24 C25 C26 108.57(16) . . ?
C24 C25 C28 109.96(16) . . ?
C27 C25 C26 108.28(16) . . ?
C27 C25 C28 109.21(17) . . ?
C28 C25 C26 108.85(17) . . ?
C13 C14 C15 108.54(17) . . ?
C17 C14 C13 112.27(17) . . ?
C17 C14 C16 109.11(18) . . ?
C17 C14 C15 109.3(2) . . ?
C16 C14 C13 110.29(18) . . ?
C16 C14 C15 107.22(18) . . ?
C25 C27 H27A 109.6 . . ?
C25 C27 H27B 109.6 . . ?
H27A C27 H27B 108.1 . . ?
C33 C27 C25 110.16(17) . . ?
C33 C27 H27A 109.6 . . ?
C33 C27 H27B 109.6 . . ?
C36 C37 H37A 109.6 . . ?
C36 C37 H37B 109.6 . . ?
H37A C37 H37B 108.1 . . ?
C44 C37 C36 110.41(17) . . ?
C44 C37 H37A 109.6 . . ?
C44 C37 H37B 109.6 . . ?
C34 C29 H29 109.6 . . ?
C34 C29 C28 109.75(18) . . ?
C28 C29 H29 109.6 . . ?
C30 C29 H29 109.6 . . ?
C30 C29 C34 109.37(18) . . ?
C30 C29 C28 108.90(18) . . ?
O6 C35 O5 125.0(2) . . ?
O6 C35 C36 118.78(18) . . ?
O5 C35 C36 116.26(19) . . ?
C36 C38 H38A 109.6 . . ?
C36 C38 H38B 109.6 . . ?
H38A C38 H38B 108.2 . . ?
C42 C38 C36 110.09(17) . . ?
C42 C38 H38A 109.6 . . ?
C42 C38 H38B 109.6 . . ?
C29 C34 H34A 109.8 . . ?
C29 C34 H34B 109.8 . . ?
H34A C34 H34B 108.2 . . ?
C33 C34 C29 109.48(18) . . ?
C33 C34 H34A 109.8 . . ?
C33 C34 H34B 109.8 . . ?
C27 C33 H33 109.3 . . ?
C27 C33 C32 110.03(18) . . ?
C34 C33 C27 109.75(18) . . ?
C34 C33 H33 109.3 . . ?
C34 C33 C32 109.07(19) . . ?
C32 C33 H33 109.3 . . ?
O8 C46 O7 124.5(2) . . ?
O8 C46 C47 117.66(18) . . ?
O7 C46 C47 117.81(18) . . ?
C39 C40 H40 109.3 . . ?
C39 C40 C45 109.91(18) . . ?
C45 C40 H40 109.3 . . ?
C41 C40 C39 109.48(18) . . ?
C41 C40 H40 109.3 . . ?
C41 C40 C45 109.50(19) . . ?
C25 C26 H26A 109.7 . . ?
C25 C26 H26B 109.7 . . ?
H26A C26 H26B 108.2 . . ?
C31 C26 C25 109.99(17) . . ?
C31 C26 H26A 109.7 . . ?
C31 C26 H26B 109.7 . . ?
C40 C45 H45A 109.8 . . ?
C40 C45 H45B 109.8 . . ?
C40 C45 C44 109.20(17) . . ?
H45A C45 H45B 108.3 . . ?
C44 C45 H45A 109.8 . . ?
C44 C45 H45B 109.8 . . ?
C25 C28 H28A 109.6 . . ?
C25 C28 H28B 109.6 . . ?
C29 C28 C25 110.13(17) . . ?
C29 C28 H28A 109.6 . . ?
C29 C28 H28B 109.6 . . ?
H28A C28 H28B 108.1 . . ?
C37 C44 C45 109.05(18) . . ?
C37 C44 H44 109.5 . . ?
C37 C44 C43 109.21(18) . . ?
C45 C44 H44 109.5 . . ?
C43 C44 C45 109.93(19) . . ?
C43 C44 H44 109.5 . . ?
C44 C43 H43A 109.7 . . ?
C44 C43 H43B 109.7 . . ?
C44 C43 C42 109.68(18) . . ?
H43A C43 H43B 108.2 . . ?
C42 C43 H43A 109.7 . . ?
C42 C43 H43B 109.7 . . ?
C26 C31 H31 109.3 . . ?
C26 C31 C30 109.88(18) . . ?
C32 C31 C26 109.59(18) . . ?
C32 C31 H31 109.3 . . ?
C32 C31 C30 109.34(19) . . ?
C30 C31 H31 109.3 . . ?
C38 C42 H42 109.6 . . ?
C38 C42 C41 109.62(19) . . ?
C43 C42 C38 109.59(18) . . ?
C43 C42 H42 109.6 . . ?
C43 C42 C41 108.73(18) . . ?
C41 C42 H42 109.6 . . ?
C40 C41 C42 109.82(18) . . ?
C40 C41 H41A 109.7 . . ?
C40 C41 H41B 109.7 . . ?
C42 C41 H41A 109.7 . . ?
C42 C41 H41B 109.7 . . ?
H41A C41 H41B 108.2 . . ?
C33 C32 H32A 109.9 . . ?
C33 C32 H32B 109.9 . . ?
C31 C32 C33 109.15(17) . . ?
C31 C32 H32A 109.9 . . ?
C31 C32 H32B 109.9 . . ?
H32A C32 H32B 108.3 . . ?
C46 C47 C48 110.48(18) . . ?
C46 C47 C49 108.22(18) . . ?
C46 C47 C50 110.85(18) . . ?
C46 C47 C49A 111.6(4) . . ?
C46 C47 C50A 108.5(4) . . ?
C48 C47 C49 109.4(2) . . ?
C48 C47 C50 109.0(2) . . ?
C49 C47 C50 108.88(19) . . ?
C50A C47 C49A 106.4(6) . . ?
C48A C47 C46 111.4(4) . . ?
C48A C47 C49A 107.9(5) . . ?
C48A C47 C50A 111.0(6) . . ?
C29 C30 H30A 109.8 . . ?
C29 C30 H30B 109.8 . . ?
C31 C30 C29 109.51(18) . . ?
C31 C30 H30A 109.8 . . ?
C31 C30 H30B 109.8 . . ?
H30A C30 H30B 108.2 . . ?
H19A C19 H19B 108.1 . . ?
C20 C19 H19A 109.6 . . ?
C20 C19 H19B 109.6 . . ?
C18 C19 H19A 109.6 . . ?
C18 C19 H19B 109.6 . . ?
C18 C19 C20 110.14(19) . . ?
C19 C20 H20 109.6 . . ?
C19 C20 C16 109.32(19) . . ?
C16 C20 H20 109.6 . . ?
C21 C20 C19 109.8(2) . . ?
C21 C20 H20 109.6 . . ?
C21 C20 C16 108.8(2) . . ?
C19 C18 H18 109.7 . . ?
C19 C18 C17 109.4(2) . . ?
C19 C18 C23 109.6(2) . . ?
C17 C18 H18 109.7 . . ?
C23 C18 H18 109.7 . . ?
C23 C18 C17 108.7(2) . . ?
C14 C17 C18 110.47(19) . . ?
C14 C17 H17A 109.6 . . ?
C14 C17 H17B 109.6 . . ?
C18 C17 H17A 109.6 . . ?
C18 C17 H17B 109.6 . . ?
H17A C17 H17B 108.1 . . ?
C14 C16 C20 110.59(19) . . ?
C14 C16 H16A 109.5 . . ?
C14 C16 H16B 109.5 . . ?
C20 C16 H16A 109.5 . . ?
C20 C16 H16B 109.5 . . ?
H16A C16 H16B 108.1 . . ?
H55A C55 H55B 108.1 . . ?
C56 C55 H55A 109.6 . . ?
C56 C55 H55B 109.6 . . ?
C53 C55 H55A 109.6 . . ?
C53 C55 H55B 109.6 . . ?
C53 C55 C56 110.2(3) . . ?
C14 C15 H15A 109.7 . . ?
C14 C15 H15B 109.7 . . ?
C14 C15 C22 109.97(19) . . ?
H15A C15 H15B 108.2 . . ?
C22 C15 H15A 109.7 . . ?
C22 C15 H15B 109.7 . . ?
C55 C56 H56 109.8 . . ?
C57 C56 C55 108.8(3) . . ?
C57 C56 H56 109.8 . . ?
C57 C56 C48 109.3(3) . . ?
C48 C56 C55 109.1(3) . . ?
C48 C56 H56 109.8 . . ?
C20 C21 H21A 109.6 . . ?
C20 C21 H21B 109.6 . . ?
C20 C21 C22 110.2(2) . . ?
H21A C21 H21B 108.1 . . ?
C22 C21 H21A 109.6 . . ?
C22 C21 H21B 109.6 . . ?
C18 C23 H23A 109.7 . . ?
C18 C23 H23B 109.7 . . ?
H23A C23 H23B 108.2 . . ?
C22 C23 C18 110.0(2) . . ?
C22 C23 H23A 109.7 . . ?
C22 C23 H23B 109.7 . . ?
C56 C57 H57A 109.5 . . ?
C56 C57 H57B 109.5 . . ?
H57A C57 H57B 108.1 . . ?
C51 C57 C56 110.8(3) . . ?
C51 C57 H57A 109.5 . . ?
C51 C57 H57B 109.5 . . ?
C15 C22 H22 109.7 . . ?
C21 C22 C15 108.9(2) . . ?
C21 C22 C23 110.4(2) . . ?
C21 C22 H22 109.7 . . ?
C23 C22 C15 108.5(2) . . ?
C23 C22 H22 109.7 . . ?
C57 C51 H51 109.8 . . ?
C57 C51 C52 109.0(3) . . ?
C57 C51 C50 109.2(3) . . ?
C52 C51 H51 109.8 . . ?
C52 C51 C50 109.1(3) . . ?
C50 C51 H51 109.8 . . ?
C55 C53 H53 109.9 . . ?
C55 C53 C52 109.2(3) . . ?
C55 C53 C49 108.5(3) . . ?
C52 C53 H53 109.9 . . ?
C52 C53 C49 109.5(3) . . ?
C49 C53 H53 109.9 . . ?
C51 C52 C53 110.3(3) . . ?
C51 C52 H52A 109.6 . . ?
C51 C52 H52B 109.6 . . ?
C53 C52 H52A 109.6 . . ?
C53 C52 H52B 109.6 . . ?
H52A C52 H52B 108.1 . . ?
C47 C48 C56 109.8(2) . . ?
C47 C48 H48A 109.7 . . ?
C47 C48 H48B 109.7 . . ?
C56 C48 H48A 109.7 . . ?
C56 C48 H48B 109.7 . . ?
H48A C48 H48B 108.2 . . ?
C47 C49 C53 110.4(2) . . ?
C47 C49 H49A 109.6 . . ?
C47 C49 H49B 109.6 . . ?
C53 C49 H49A 109.6 . . ?
C53 C49 H49B 109.6 . . ?
H49A C49 H49B 108.1 . . ?
C47 C50 H50A 109.7 . . ?
C47 C50 H50B 109.7 . . ?
C51 C50 C47 109.9(2) . . ?
C51 C50 H50A 109.7 . . ?
C51 C50 H50B 109.7 . . ?
H50A C50 H50B 108.2 . . ?
C47 C49A H49C 109.6 . . ?
C47 C49A H49D 109.6 . . ?
H49C C49A H49D 108.1 . . ?
C53A C49A C47 110.4(8) . . ?
C53A C49A H49C 109.6 . . ?
C53A C49A H49D 109.6 . . ?
C47 C50A H50C 109.4 . . ?
C47 C50A H50D 109.4 . . ?
H50C C50A H50D 108.0 . . ?
C51A C50A C47 111.1(8) . . ?
C51A C50A H50C 109.4 . . ?
C51A C50A H50D 109.4 . . ?
H52C C52A H52D 107.9 . . ?
C51A C52A H52C 109.2 . . ?
C51A C52A H52D 109.2 . . ?
C51A C52A C53A 111.9(12) . . ?
C53A C52A H52C 109.2 . . ?
C53A C52A H52D 109.2 . . ?
C50A C51A H51A 110.6 . . ?
C52A C51A C50A 109.1(10) . . ?
C52A C51A H51A 110.6 . . ?
C52A C51A C57A 107.1(12) . . ?
C57A C51A C50A 108.8(11) . . ?
C57A C51A H51A 110.6 . . ?
C51A C57A H57C 109.1 . . ?
C51A C57A H57D 109.1 . . ?
H57C C57A H57D 107.9 . . ?
C56A C57A C51A 112.4(12) . . ?
C56A C57A H57C 109.1 . . ?
C56A C57A H57D 109.1 . . ?
C57A C56A H56A 110.1 . . ?
C57A C56A C55A 108.2(12) . . ?
C57A C56A C48A 111.0(11) . . ?
C55A C56A H56A 110.1 . . ?
C48A C56A H56A 110.1 . . ?
C48A C56A C55A 107.4(10) . . ?
C49A C53A H53A 110.0 . . ?
C52A C53A C49A 107.7(11) . . ?
C52A C53A H53A 110.0 . . ?
C55A C53A C49A 110.7(11) . . ?
C55A C53A C52A 108.4(13) . . ?
C55A C53A H53A 110.0 . . ?
C56A C55A H55C 109.7 . . ?
C56A C55A H55D 109.7 . . ?
C53A C55A C56A 110.0(11) . . ?
C53A C55A H55C 109.7 . . ?
C53A C55A H55D 109.7 . . ?
H55C C55A H55D 108.2 . . ?
C47 C48A C56A 110.5(8) . . ?
C47 C48A H48C 109.5 . . ?
C47 C48A H48D 109.5 . . ?
C56A C48A H48C 109.5 . . ?
C56A C48A H48D 109.5 . . ?
H48C C48A H48D 108.1 . . ?

loop_
_geom_bond_atom_site_label_1
_geom_bond_atom_site_label_2
_geom_bond_distance
_geom_bond_site_symmetry_2
_geom_bond_publ_flag
Zn2 Zn2 2.8479(4) 2_665 ?
Zn2 O8 2.0563(15) 2_665 ?
Zn2 O6 2.0398(15) 2_665 ?
Zn2 O7 2.0529(15) . ?
Zn2 O5 2.0087(15) . ?
Zn2 N4 2.0377(16) . ?
Zn1 Zn1 2.8793(5) 2_656 ?
Zn1 O4 2.0351(15) 2_656 ?
Zn1 O2 2.0758(15) 2_656 ?
Zn1 O1 2.0437(15) . ?
Zn1 O3 2.0320(15) . ?
Zn1 N1 2.0439(17) . ?
O4 C24 1.255(3) . ?
O8 C46 1.256(3) . ?
O2 C13 1.253(3) . ?
O1 C13 1.262(3) . ?
O6 C35 1.259(3) . ?
O7 C46 1.265(3) . ?
O3 C24 1.262(2) . ?
O5 C35 1.265(3) . ?
N4 C12 1.332(3) . ?
N4 C11 1.342(3) . ?
N1 C5 1.334(3) . ?
N1 C1 1.349(3) . ?
N3 N2 1.408(3) . ?
N3 C7 1.272(3) . ?
N2 C6 1.273(3) . ?
C8 C12 1.390(3) . ?
C8 C7 1.460(3) . ?
C8 C9 1.391(3) . ?
C4 C5 1.396(3) . ?
C4 C6 1.467(3) . ?
C4 C3 1.389(3) . ?
C5 H5 0.9300 . ?
C24 C25 1.528(3) . ?
C10 H10 0.9300 . ?
C10 C11 1.385(3) . ?
C10 C9 1.371(3) . ?
C12 H12 0.9300 . ?
C11 H11 0.9300 . ?
C7 H7 0.9300 . ?
C6 H6 0.9300 . ?
C3 H3 0.9300 . ?
C3 C2 1.384(3) . ?
C36 C39 1.541(3) . ?
C36 C37 1.541(3) . ?
C36 C35 1.522(3) . ?
C36 C38 1.539(3) . ?
C13 C14 1.535(3) . ?
C1 H1 0.9300 . ?
C1 C2 1.380(3) . ?
C2 H2 0.9300 . ?
C9 H9 0.9300 . ?
C39 H39A 0.9700 . ?
C39 H39B 0.9700 . ?
C39 C40 1.528(3) . ?
C25 C27 1.533(3) . ?
C25 C26 1.543(3) . ?
C25 C28 1.538(3) . ?
C14 C17 1.525(3) . ?
C14 C16 1.533(3) . ?
C14 C15 1.543(3) . ?
C27 H27A 0.9700 . ?
C27 H27B 0.9700 . ?
C27 C33 1.530(3) . ?
C37 H37A 0.9700 . ?
C37 H37B 0.9700 . ?
C37 C44 1.530(3) . ?
C29 H29 0.9800 . ?
C29 C34 1.533(3) . ?
C29 C28 1.536(3) . ?
C29 C30 1.533(3) . ?
C38 H38A 0.9700 . ?
C38 H38B 0.9700 . ?
C38 C42 1.532(3) . ?
C34 H34A 0.9700 . ?
C34 H34B 0.9700 . ?
C34 C33 1.527(3) . ?
C33 H33 0.9800 . ?
C33 C32 1.533(3) . ?
C46 C47 1.528(3) . ?
C40 H40 0.9800 . ?
C40 C45 1.531(3) . ?
C40 C41 1.527(3) . ?
C26 H26A 0.9700 . ?
C26 H26B 0.9700 . ?
C26 C31 1.530(3) . ?
C45 H45A 0.9700 . ?
C45 H45B 0.9700 . ?
C45 C44 1.537(3) . ?
C28 H28A 0.9700 . ?
C28 H28B 0.9700 . ?
C44 H44 0.9800 . ?
C44 C43 1.530(3) . ?
C43 H43A 0.9700 . ?
C43 H43B 0.9700 . ?
C43 C42 1.532(3) . ?
C31 H31 0.9800 . ?
C31 C32 1.530(3) . ?
C31 C30 1.530(3) . ?
C42 H42 0.9800 . ?
C42 C41 1.535(3) . ?
C41 H41A 0.9700 . ?
C41 H41B 0.9700 . ?
C32 H32A 0.9700 . ?
C32 H32B 0.9700 . ?
C47 C48 1.531(3) . ?
C47 C49 1.532(3) . ?
C47 C50 1.545(3) . ?
C47 C49A 1.574(9) . ?
C47 C50A 1.545(10) . ?
C47 C48A 1.527(9) . ?
C30 H30A 0.9700 . ?
C30 H30B 0.9700 . ?
C19 H19A 0.9700 . ?
C19 H19B 0.9700 . ?
C19 C20 1.520(3) . ?
C19 C18 1.513(4) . ?
C20 H20 0.9800 . ?
C20 C16 1.544(3) . ?
C20 C21 1.510(4) . ?
C18 H18 0.9800 . ?
C18 C17 1.545(3) . ?
C18 C23 1.529(4) . ?
C17 H17A 0.9700 . ?
C17 H17B 0.9700 . ?
C16 H16A 0.9700 . ?
C16 H16B 0.9700 . ?
C55 H55A 0.9700 . ?
C55 H55B 0.9700 . ?
C55 C56 1.537(5) . ?
C55 C53 1.527(6) . ?
C15 H15A 0.9700 . ?
C15 H15B 0.9700 . ?
C15 C22 1.556(3) . ?
C56 H56 0.9800 . ?
C56 C57 1.527(5) . ?
C56 C48 1.533(4) . ?
C21 H21A 0.9700 . ?
C21 H21B 0.9700 . ?
C21 C22 1.511(4) . ?
C23 H23A 0.9700 . ?
C23 H23B 0.9700 . ?
C23 C22 1.521(4) . ?
C57 H57A 0.9700 . ?
C57 H57B 0.9700 . ?
C57 C51 1.517(6) . ?
C22 H22 0.9800 . ?
C51 H51 0.9800 . ?
C51 C52 1.528(5) . ?
C51 C50 1.538(4) . ?
C53 H53 0.9800 . ?
C53 C52 1.531(5) . ?
C53 C49 1.534(4) . ?
C52 H52A 0.9700 . ?
C52 H52B 0.9700 . ?
C48 H48A 0.9700 . ?
C48 H48B 0.9700 . ?
C49 H49A 0.9700 . ?
C49 H49B 0.9700 . ?
C50 H50A 0.9700 . ?
C50 H50B 0.9700 . ?
C49A H49C 0.9700 . ?
C49A H49D 0.9700 . ?
C49A C53A 1.532(14) . ?
C50A H50C 0.9700 . ?
C50A H50D 0.9700 . ?
C50A C51A 1.528(13) . ?
C52A H52C 0.9700 . ?
C52A H52D 0.9700 . ?
C52A C51A 1.522(16) . ?
C52A C53A 1.530(17) . ?
C51A H51A 0.9800 . ?
C51A C57A 1.522(16) . ?
C57A H57C 0.9700 . ?
C57A H57D 0.9700 . ?
C57A C56A 1.508(16) . ?
C56A H56A 0.9800 . ?
C56A C55A 1.552(15) . ?
C56A C48A 1.538(13) . ?
C53A H53A 0.9800 . ?
C53A C55A 1.522(16) . ?
C55A H55C 0.9700 . ?
C55A H55D 0.9700 . ?
C48A H48C 0.9700 . ?
C48A H48D 0.9700 . ?

loop_
_geom_torsion_atom_site_label_1
_geom_torsion_atom_site_label_2
_geom_torsion_atom_site_label_3
_geom_torsion_atom_site_label_4
_geom_torsion
_geom_torsion_site_symmetry_1
_geom_torsion_site_symmetry_2
_geom_torsion_site_symmetry_3
_geom_torsion_site_symmetry_4
_geom_torsion_publ_flag
Zn2 O8 C46 O7 13.4(4) 2_665 . . . ?
Zn2 O8 C46 C47 -165.15(16) 2_665 . . . ?
Zn2 O6 C35 O5 -7.0(3) 2_665 . . . ?
Zn2 O6 C35 C36 173.60(14) 2_665 . . . ?
Zn2 O7 C46 O8 -6.8(3) . . . . ?
Zn2 O7 C46 C47 171.66(14) . . . . ?
Zn2 O5 C35 O6 14.2(3) . . . . ?
Zn2 O5 C35 C36 -166.32(14) . . . . ?
Zn2 N4 C12 C8 168.74(15) . . . . ?
Zn2 N4 C11 C10 -169.02(16) . . . . ?
Zn1 O4 C24 O3 9.0(3) 2_656 . . . ?
Zn1 O4 C24 C25 -170.80(13) 2_656 . . . ?
Zn1 O2 C13 O1 -11.9(3) 2_656 . . . ?
Zn1 O2 C13 C14 167.27(14) 2_656 . . . ?
Zn1 O1 C13 O2 13.3(3) . . . . ?
Zn1 O1 C13 C14 -165.80(14) . . . . ?
Zn1 O3 C24 O4 -12.6(3) . . . . ?
Zn1 O3 C24 C25 167.23(13) . . . . ?
Zn1 N1 C5 C4 -179.25(15) . . . . ?
Zn1 N1 C1 C2 178.54(15) . . . . ?
O4 C24 C25 C27 9.2(3) . . . . ?
O4 C24 C25 C26 -110.3(2) . . . . ?
O4 C24 C25 C28 130.71(19) . . . . ?
O8 C46 C47 C48 -131.6(2) . . . . ?
O8 C46 C47 C49 108.7(2) . . . . ?
O8 C46 C47 C50 -10.6(3) . . . . ?
O8 C46 C47 C49A 172.0(5) . . . . ?
O8 C46 C47 C50A 55.1(5) . . . . ?
O8 C46 C47 C48A -67.4(5) . . . . ?
O2 C13 C14 C17 1.7(3) . . . . ?
O2 C13 C14 C16 123.6(2) . . . . ?
O2 C13 C14 C15 -119.2(2) . . . . ?
O1 C13 C14 C17 -179.1(2) . . . . ?
O1 C13 C14 C16 -57.2(2) . . . . ?
O1 C13 C14 C15 60.0(3) . . . . ?
O7 C46 C47 C48 49.8(3) . . . . ?
O7 C46 C47 C49 -69.9(3) . . . . ?
O7 C46 C47 C50 170.7(2) . . . . ?
O7 C46 C47 C49A -6.6(5) . . . . ?
O7 C46 C47 C50A -123.5(5) . . . . ?
O7 C46 C47 C48A 114.0(5) . . . . ?
O3 C24 C25 C27 -170.69(18) . . . . ?
O3 C24 C25 C26 69.9(2) . . . . ?
O3 C24 C25 C28 -49.1(2) . . . . ?
N1 C1 C2 C3 0.2(3) . . . . ?
N3 N2 C6 C4 -179.65(19) . . . . ?
N2 N3 C7 C8 -178.09(19) . . . . ?
C4 C3 C2 C1 0.4(3) . . . . ?
C5 N1 C1 C2 -0.2(3) . . . . ?
C5 C4 C6 N2 4.3(3) . . . . ?
C5 C4 C3 C2 -1.0(3) . . . . ?
C24 C25 C27 C33 -179.05(17) . . . . ?
C24 C25 C26 C31 -178.37(17) . . . . ?
C24 C25 C28 C29 178.36(16) . . . . ?
C12 N4 C11 C10 1.7(3) . . . . ?
C12 C8 C7 N3 178.0(2) . . . . ?
C12 C8 C9 C10 1.3(3) . . . . ?
C11 N4 C12 C8 -2.0(3) . . . . ?
C11 C10 C9 C8 -1.6(3) . . . . ?
C7 N3 N2 C6 171.4(2) . . . . ?
C7 C8 C12 N4 -176.83(19) . . . . ?
C7 C8 C9 C10 178.6(2) . . . . ?
C6 C4 C5 N1 -178.82(19) . . . . ?
C6 C4 C3 C2 178.91(19) . . . . ?
C3 C4 C5 N1 1.1(3) . . . . ?
C3 C4 C6 N2 -175.6(2) . . . . ?
C36 C39 C40 C45 59.7(2) . . . . ?
C36 C39 C40 C41 -60.6(2) . . . . ?
C36 C37 C44 C45 -59.9(2) . . . . ?
C36 C37 C44 C43 60.2(2) . . . . ?
C36 C38 C42 C43 -59.9(2) . . . . ?
C36 C38 C42 C41 59.3(2) . . . . ?
C13 C14 C17 C18 -179.2(2) . . . . ?
C13 C14 C16 C20 178.23(18) . . . . ?
C13 C14 C15 C22 -178.8(2) . . . . ?
C1 N1 C5 C4 -0.5(3) . . . . ?
C9 C8 C12 N4 0.5(3) . . . . ?
C9 C8 C7 N3 0.8(3) . . . . ?
C9 C10 C11 N4 0.1(3) . . . . ?
C39 C36 C37 C44 58.6(2) . . . . ?
C39 C36 C35 O6 -12.2(3) . . . . ?
C39 C36 C35 O5 168.33(18) . . . . ?
C39 C36 C38 C42 -59.4(2) . . . . ?
C39 C40 C45 C44 -60.8(2) . . . . ?
C39 C40 C41 C42 59.8(2) . . . . ?
C25 C27 C33 C34 -60.1(2) . . . . ?
C25 C27 C33 C32 60.0(2) . . . . ?
C25 C26 C31 C32 -60.7(2) . . . . ?
C25 C26 C31 C30 59.4(2) . . . . ?
C14 C15 C22 C21 60.5(3) . . . . ?
C14 C15 C22 C23 -59.7(3) . . . . ?
C27 C25 C26 C31 59.9(2) . . . . ?
C27 C25 C28 C29 -58.5(2) . . . . ?
C27 C33 C32 C31 -59.3(2) . . . . ?
C37 C36 C39 C40 -58.1(2) . . . . ?
C37 C36 C35 O6 -133.6(2) . . . . ?
C37 C36 C35 O5 46.9(3) . . . . ?
C37 C36 C38 C42 59.2(2) . . . . ?
C37 C44 C43 C42 -59.8(2) . . . . ?
C29 C34 C33 C27 59.9(2) . . . . ?
C29 C34 C33 C32 -60.7(2) . . . . ?
C35 C36 C39 C40 -179.96(18) . . . . ?
C35 C36 C37 C44 -178.62(18) . . . . ?
C35 C36 C38 C42 178.97(17) . . . . ?
C38 C36 C39 C40 60.0(2) . . . . ?
C38 C36 C37 C44 -59.6(2) . . . . ?
C38 C36 C35 O6 107.6(2) . . . . ?
C38 C36 C35 O5 -71.8(2) . . . . ?
C38 C42 C41 C40 -59.2(2) . . . . ?
C34 C29 C28 C25 59.1(2) . . . . ?
C34 C29 C30 C31 -59.5(2) . . . . ?
C34 C33 C32 C31 61.1(2) . . . . ?
C46 C47 C48 C56 -178.2(2) . . . . ?
C46 C47 C49 C53 -179.8(2) . . . . ?
C46 C47 C50 C51 178.6(2) . . . . ?
C46 C47 C49A C53A -179.7(8) . . . . ?
C46 C47 C50A C51A -179.7(7) . . . . ?
C46 C47 C48A C56A 175.7(7) . . . . ?
C40 C45 C44 C37 60.5(2) . . . . ?
C40 C45 C44 C43 -59.2(2) . . . . ?
C26 C25 C27 C33 -59.4(2) . . . . ?
C26 C25 C28 C29 59.5(2) . . . . ?
C26 C31 C32 C33 59.7(2) . . . . ?
C26 C31 C30 C29 -60.2(2) . . . . ?
C45 C40 C41 C42 -60.8(2) . . . . ?
C45 C44 C43 C42 59.8(2) . . . . ?
C28 C25 C27 C33 59.0(2) . . . . ?
C28 C25 C26 C31 -58.7(2) . . . . ?
C28 C29 C34 C33 -59.4(2) . . . . ?
C28 C29 C30 C31 60.4(2) . . . . ?
C44 C43 C42 C38 59.9(2) . . . . ?
C44 C43 C42 C41 -59.9(2) . . . . ?
C43 C42 C41 C40 60.6(2) . . . . ?
C41 C40 C45 C44 59.5(2) . . . . ?
C32 C31 C30 C29 60.1(2) . . . . ?
C47 C49A C53A C52A 61.1(13) . . . . ?
C47 C49A C53A C55A -57.2(14) . . . . ?
C47 C50A C51A C52A -59.3(13) . . . . ?
C47 C50A C51A C57A 57.3(13) . . . . ?
C30 C29 C34 C33 60.0(2) . . . . ?
C30 C29 C28 C25 -60.6(2) . . . . ?
C30 C31 C32 C33 -60.8(2) . . . . ?
C19 C20 C16 C14 58.8(3) . . . . ?
C19 C20 C21 C22 -58.9(3) . . . . ?
C19 C18 C17 C14 -59.6(3) . . . . ?
C19 C18 C23 C22 58.0(3) . . . . ?
C20 C19 C18 C17 60.1(3) . . . . ?
C20 C19 C18 C23 -58.9(3) . . . . ?
C20 C21 C22 C15 -60.6(3) . . . . ?
C20 C21 C22 C23 58.5(3) . . . . ?
C18 C19 C20 C16 -59.8(3) . . . . ?
C18 C19 C20 C21 59.5(3) . . . . ?
C18 C23 C22 C15 61.4(3) . . . . ?
C18 C23 C22 C21 -57.9(3) . . . . ?
C17 C14 C16 C20 -58.0(2) . . . . ?
C17 C14 C15 C22 58.4(3) . . . . ?
C17 C18 C23 C22 -61.4(3) . . . . ?
C16 C14 C17 C18 58.2(3) . . . . ?
C16 C14 C15 C22 -59.7(3) . . . . ?
C16 C20 C21 C22 60.7(3) . . . . ?
C55 C56 C57 C51 -59.5(4) . . . . ?
C55 C56 C48 C47 59.3(3) . . . . ?
C55 C53 C52 C51 59.4(4) . . . . ?
C55 C53 C49 C47 -59.9(3) . . . . ?
C15 C14 C17 C18 -58.7(3) . . . . ?
C15 C14 C16 C20 60.2(2) . . . . ?
C56 C55 C53 C52 -59.1(4) . . . . ?
C56 C55 C53 C49 60.1(4) . . . . ?
C56 C57 C51 C52 59.9(4) . . . . ?
C56 C57 C51 C50 -59.3(4) . . . . ?
C21 C20 C16 C14 -61.1(3) . . . . ?
C23 C18 C17 C14 60.0(3) . . . . ?
C57 C56 C48 C47 -59.6(3) . . . . ?
C57 C51 C52 C53 -59.5(4) . . . . ?
C57 C51 C50 C47 59.1(3) . . . . ?
C53 C55 C56 C57 58.9(4) . . . . ?
C53 C55 C56 C48 -60.3(4) . . . . ?
C52 C51 C50 C47 -60.0(4) . . . . ?
C52 C53 C49 C47 59.1(3) . . . . ?
C48 C47 C49 C53 59.8(3) . . . . ?
C48 C47 C50 C51 -59.6(3) . . . . ?
C48 C56 C57 C51 59.6(4) . . . . ?
C49 C47 C48 C56 -59.2(3) . . . . ?
C49 C47 C50 C51 59.7(3) . . . . ?
C49 C53 C52 C51 -59.2(4) . . . . ?
C50 C47 C48 C56 59.8(3) . . . . ?
C50 C47 C49 C53 -59.3(3) . . . . ?
C50 C51 C52 C53 59.7(4) . . . . ?
C49A C47 C50A C51A 60.1(9) . . . . ?
C49A C47 C48A C56A -61.5(9) . . . . ?
C49A C53A C55A C56A 59.0(15) . . . . ?
C50A C47 C49A C53A -61.5(10) . . . . ?
C50A C47 C48A C56A 54.7(10) . . . . ?
C50A C51A C57A C56A -58.2(15) . . . . ?
C52A C51A C57A C56A 59.6(14) . . . . ?
C52A C53A C55A C56A -58.9(14) . . . . ?
C51A C52A C53A C49A -59.6(15) . . . . ?
C51A C52A C53A C55A 60.2(14) . . . . ?
C51A C57A C56A C55A -60.2(14) . . . . ?
C51A C57A C56A C48A 57.5(15) . . . . ?
C57A C56A C55A C53A 59.1(14) . . . . ?
C57A C56A C48A C47 -54.9(13) . . . . ?
C53A C52A C51A C50A 58.6(15) . . . . ?
C53A C52A C51A C57A -59.0(14) . . . . ?
C55A C56A C48A C47 63.2(12) . . . . ?
C48A C47 C49A C53A 57.6(10) . . . . ?
C48A C47 C50A C51A -57.0(10) . . . . ?
C48A C56A C55A C53A -60.8(14) . . . . ?
